data_4104854
loop_
_publ_author_name
'Daniel A. DiRocco'
'Kevin M. Oberg'
'Derek M. Dalton'
'Tomislav Rovis'

_publ_section_title
;
 Catalytic Asymmetric Intermolecular Stetter Reaction of Heterocyclic
 Aldehydes with Nitroalkenes: Backbone Fluorination Improves Selectivity
;
_journal_name_full 'Journal of the American Chemical Society'
_journal_page_first 10872
_journal_page_last 10874
_journal_paper_doi 10.1021/ja904375q
_journal_volume 131
_journal_year 2009
_chemical_absolute_configuration syn
_chemical_formula_sum 'C11 H6 B F10 N3'
_chemical_formula_weight 381.00
_chemical_name_systematic
;

 ?

;
_space_group_IT_number 4
_symmetry_cell_setting monoclinic
_symmetry_space_group_name_Hall 'P 2yb'
_symmetry_space_group_name_H-M 'P 1 21 1'
_atom_sites_solution_hydrogens geom
_atom_sites_solution_primary direct
_atom_sites_solution_secondary difmap
_audit_creation_method SHELXL-97
_cell_angle_alpha 90.00
_cell_angle_beta 98.254(4)
_cell_angle_gamma 90.00
_cell_formula_units_Z 4
_cell_length_a 10.8932(8)
_cell_length_b 7.6975(5)
_cell_length_c 16.1350(14)
_cell_measurement_reflns_used 8936
_cell_measurement_temperature 120
_cell_measurement_theta_max 32.72
_cell_measurement_theta_min 2.94
_cell_volume 1338.91(18)
_computing_cell_refinement 'APEX2 (Bruker, 2009)'
_computing_data_collection 'APEX2 (Bruker, 2009)'
_computing_data_reduction 'APEX2 (Bruker, 2009)'
_computing_molecular_graphics 'APEX2 (Bruker, 2009)'
_computing_publication_material 'APEX2 (Bruker, 2009)'
_computing_structure_refinement 'XL (Sheldrick, 2008)'
_computing_structure_solution 'XS (Sheldrick, 2008)'
_diffrn_ambient_temperature 120
_diffrn_measured_fraction_theta_full 0.999
_diffrn_measured_fraction_theta_max 0.999
_diffrn_measurement_device_type 'CCD area detector'
_diffrn_measurement_method 'phi and omega scans'
_diffrn_radiation_monochromator graphite
_diffrn_radiation_source 'fine-focus sealed tube'
_diffrn_radiation_type MoK\a
_diffrn_radiation_wavelength 0.71073
_diffrn_reflns_av_R_equivalents 0.0305
_diffrn_reflns_av_sigmaI/netI 0.0591
_diffrn_reflns_limit_h_max 16
_diffrn_reflns_limit_h_min -16
_diffrn_reflns_limit_k_max 11
_diffrn_reflns_limit_k_min -10
_diffrn_reflns_limit_l_max 16
_diffrn_reflns_limit_l_min -24
_diffrn_reflns_number 19989
_diffrn_reflns_theta_full 32.58
_diffrn_reflns_theta_max 32.58
_diffrn_reflns_theta_min 1.89
_exptl_absorpt_coefficient_mu 0.212
_exptl_absorpt_correction_T_max 0.9781
_exptl_absorpt_correction_T_min 0.9394
_exptl_absorpt_correction_type multi-scan
_exptl_absorpt_process_details 'Sheldrick, G. M. (2008) SADABS.'
_exptl_crystal_colour colourless
_exptl_crystal_density_diffrn 1.890
_exptl_crystal_description cubic
_exptl_crystal_F_000 752
_exptl_crystal_size_max 0.30
_exptl_crystal_size_mid 0.13
_exptl_crystal_size_min 0.11
_refine_diff_density_max 0.346
_refine_diff_density_min -0.337
_refine_diff_density_rms 0.081
_refine_ls_abs_structure_details 'Flack H D (1983), Acta Cryst. A39, 876-881'
_refine_ls_abs_structure_Flack 0.0(4)
_refine_ls_extinction_method none
_refine_ls_goodness_of_fit_ref 0.998
_refine_ls_hydrogen_treatment constr
_refine_ls_matrix_type full
_refine_ls_number_parameters 451
_refine_ls_number_reflns 8762
_refine_ls_number_restraints 1
_refine_ls_restrained_S_all 0.998
_refine_ls_R_factor_all 0.0810
_refine_ls_R_factor_gt 0.0468
_refine_ls_shift/su_max 0.007
_refine_ls_shift/su_mean 0.001
_refine_ls_structure_factor_coef Fsqd
_refine_ls_weighting_details 'calc w=1/[\s^2^(Fo^2^)+(0.0615P)^2^+0.0000P] where P=(Fo^2^+2Fc^2^)/3'
_refine_ls_weighting_scheme calc
_refine_ls_wR_factor_gt 0.1013
_refine_ls_wR_factor_ref 0.1230
_reflns_number_gt 5932
_reflns_number_total 8762
_reflns_threshold_expression >2sigma(I)
_cod_data_source_file ja904375q_si_006.cif
_cod_data_source_block rovis65_0m
_cod_database_code 4104854

loop_
_symmetry_equiv_pos_as_xyz
'x, y, z'
'-x, y+1/2, -z'

loop_
_atom_site_label
_atom_site_type_symbol
_atom_site_fract_x
_atom_site_fract_y
_atom_site_fract_z
_atom_site_U_iso_or_equiv
_atom_site_adp_type
_atom_site_occupancy
_atom_site_symmetry_multiplicity
_atom_site_calc_flag
_atom_site_refinement_flags
B1 B 0.7284(2) 0.7566(4) 0.47719(19) 0.0227(6) Uani 1 1 d .
B2 B 0.2678(2) 0.1892(4) 0.0303(2) 0.0211(6) Uani 1 1 d .
C1 C 0.4174(2) 0.7421(3) 0.53694(15) 0.0182(5) Uani 1 1 d .
H1 H 0.4702 0.7113 0.4989 0.022 Uiso 1 1 calc R
C2 C 0.1951(2) 0.7452(3) 0.45043(15) 0.0201(5) Uani 1 1 d .
H2A H 0.1740 0.6250 0.4371 0.024 Uiso 1 1 calc R
H2B H 0.2166 0.8029 0.4010 0.024 Uiso 1 1 calc R
C3 C 0.0898(2) 0.8394(3) 0.48538(15) 0.0231(5) Uani 1 1 d .
H3A H 0.0105 0.7867 0.4645 0.028 Uiso 1 1 calc R
H3B H 0.0873 0.9608 0.4692 0.028 Uiso 1 1 calc R
C4 C 0.1175(2) 0.8218(4) 0.58085(16) 0.0247(5) Uani 1 1 d .
H4 H 0.0892 0.9232 0.6096 0.030 Uiso 1 1 calc R
C5 C 0.2564(2) 0.8056(3) 0.59443(15) 0.0180(5) Uani 1 1 d .
C6 C 0.57209(19) 0.7787(3) 0.66327(14) 0.0167(5) Uani 1 1 d .
C7 C 0.6318(2) 0.6236(3) 0.68662(15) 0.0189(5) Uani 1 1 d .
C8 C 0.7533(2) 0.6229(3) 0.72445(15) 0.0183(5) Uani 1 1 d .
C9 C 0.81632(19) 0.7784(3) 0.74020(14) 0.0178(5) Uani 1 1 d .
C10 C 0.7576(2) 0.9334(3) 0.71782(15) 0.0181(5) Uani 1 1 d .
C11 C 0.6353(2) 0.9328(3) 0.67887(15) 0.0174(5) Uani 1 1 d .
C12 C 0.58019(19) 0.1842(3) 0.96909(15) 0.0185(5) Uani 1 1 d .
H12 H 0.5273 0.1667 1.0088 0.022 Uiso 1 1 calc R
C13 C 0.8050(2) 0.1756(3) 1.05309(14) 0.0205(5) Uani 1 1 d .
H13A H 0.8232 0.0557 1.0688 0.025 Uiso 1 1 calc R
H13B H 0.7873 0.2401 1.1016 0.025 Uiso 1 1 calc R
C14 C 0.9105(2) 0.2591(3) 1.01338(16) 0.0232(5) Uani 1 1 d .
H14A H 0.9151 0.3827 1.0251 0.028 Uiso 1 1 calc R
H14B H 0.9894 0.2064 1.0354 0.028 Uiso 1 1 calc R
C15 C 0.8805(2) 0.2273(3) 0.91944(16) 0.0218(5) Uani 1 1 d .
H15 H 0.9115 0.3208 0.8868 0.026 Uiso 1 1 calc R
C16 C 0.7414(2) 0.2204(3) 0.90728(16) 0.0179(5) Uani 1 1 d .
C17 C 0.4244(2) 0.2191(3) 0.84236(15) 0.0177(5) Uani 1 1 d .
C18 C 0.3736(2) 0.3789(3) 0.81822(16) 0.0197(5) Uani 1 1 d .
C19 C 0.2529(2) 0.3903(3) 0.77805(16) 0.0216(5) Uani 1 1 d .
C20 C 0.1830(2) 0.2427(3) 0.76206(15) 0.0210(5) Uani 1 1 d .
C21 C 0.2339(2) 0.0836(3) 0.78570(15) 0.0195(5) Uani 1 1 d .
C22 C 0.3545(2) 0.0716(3) 0.82534(15) 0.0181(5) Uani 1 1 d .
F1 F 0.06923(13) 0.6684(2) 0.60697(10) 0.0388(4) Uani 1 1 d .
F2 F 0.57265(13) 0.47284(18) 0.66979(10) 0.0273(3) Uani 1 1 d .
F3 F 0.81253(13) 0.47283(18) 0.74363(10) 0.0264(3) Uani 1 1 d .
F4 F 0.93431(11) 0.7769(2) 0.77466(9) 0.0249(3) Uani 1 1 d .
F5 F 0.81958(12) 1.08315(18) 0.72937(9) 0.0246(3) Uani 1 1 d .
F6 F 0.58046(12) 1.08287(17) 0.65356(9) 0.0242(3) Uani 1 1 d .
F7 F 0.66465(13) 0.61267(19) 0.50350(10) 0.0299(4) Uani 1 1 d .
F8 F 0.81504(13) 0.8138(2) 0.54278(10) 0.0328(4) Uani 1 1 d .
F9 F 0.78703(15) 0.7077(2) 0.41084(10) 0.0379(4) Uani 1 1 d .
F10 F 0.64212(14) 0.8864(2) 0.45501(14) 0.0528(6) Uani 1 1 d .
F11 F 0.92317(12) 0.0652(2) 0.89861(9) 0.0322(4) Uani 1 1 d .
F12 F 0.43995(13) 0.52492(18) 0.83614(10) 0.0291(4) Uani 1 1 d .
F13 F 0.20404(14) 0.5465(2) 0.75612(10) 0.0322(4) Uani 1 1 d .
F14 F 0.06635(12) 0.2537(2) 0.72527(9) 0.0301(4) Uani 1 1 d .
F15 F 0.16485(12) -0.06072(19) 0.77131(10) 0.0273(4) Uani 1 1 d .
F16 F 0.40264(12) -0.08385(17) 0.84865(9) 0.0243(3) Uani 1 1 d .
F17 F 0.34896(15) 0.3199(2) 0.06089(13) 0.0481(5) Uani 1 1 d .
F18 F 0.18717(14) 0.2499(2) -0.03858(10) 0.0331(4) Uani 1 1 d .
F19 F 0.33723(13) 0.05033(18) 0.00456(10) 0.0287(3) Uani 1 1 d .
F20 F 0.20071(13) 0.1297(2) 0.09081(9) 0.0293(3) Uani 1 1 d .
N1 N 0.29588(16) 0.7589(2) 0.52177(12) 0.0156(4) Uani 1 1 d .
N2 N 0.34734(17) 0.8190(3) 0.65645(13) 0.0209(4) Uani 1 1 d .
N3 N 0.44902(16) 0.7782(3) 0.61798(12) 0.0172(4) Uani 1 1 d .
N4 N 0.70190(16) 0.1889(2) 0.98228(12) 0.0166(4) Uani 1 1 d .
N5 N 0.64927(17) 0.2324(3) 0.84638(13) 0.0207(4) Uani 1 1 d .
N6 N 0.54795(16) 0.2096(2) 0.88715(13) 0.0177(4) Uani 1 1 d .

loop_
_atom_site_aniso_label
_atom_site_aniso_U_11
_atom_site_aniso_U_22
_atom_site_aniso_U_33
_atom_site_aniso_U_23
_atom_site_aniso_U_13
_atom_site_aniso_U_12
B1 0.0187(12) 0.0205(13) 0.0285(16) -0.0021(12) 0.0019(11) 0.0010(10)
B2 0.0146(11) 0.0167(12) 0.0321(16) -0.0028(11) 0.0037(11) -0.0011(10)
C1 0.0141(10) 0.0180(11) 0.0219(13) -0.0019(9) 0.0009(9) 0.0011(8)
C2 0.0165(10) 0.0219(12) 0.0198(12) 0.0007(9) -0.0050(9) -0.0014(8)
C3 0.0168(10) 0.0279(13) 0.0233(13) 0.0016(11) -0.0018(9) 0.0000(10)
C4 0.0138(10) 0.0347(14) 0.0250(14) 0.0003(11) 0.0002(10) 0.0008(9)
C5 0.0163(10) 0.0205(12) 0.0170(12) 0.0008(9) 0.0015(9) -0.0002(8)
C6 0.0136(10) 0.0179(11) 0.0178(12) -0.0014(9) -0.0002(9) -0.0024(9)
C7 0.0198(11) 0.0139(10) 0.0221(13) 0.0010(9) 0.0000(9) -0.0039(9)
C8 0.0190(10) 0.0171(11) 0.0180(12) 0.0030(9) -0.0003(9) 0.0026(9)
C9 0.0097(9) 0.0277(13) 0.0155(12) 0.0009(10) -0.0006(8) -0.0012(9)
C10 0.0180(10) 0.0186(12) 0.0171(12) -0.0005(9) 0.0010(9) -0.0071(9)
C11 0.0165(10) 0.0192(11) 0.0156(12) 0.0002(9) -0.0003(9) 0.0015(9)
C12 0.0150(10) 0.0207(11) 0.0195(12) -0.0004(9) 0.0011(9) -0.0029(9)
C13 0.0185(11) 0.0247(12) 0.0164(12) -0.0035(10) -0.0041(9) 0.0029(9)
C14 0.0144(10) 0.0261(12) 0.0272(14) -0.0039(11) -0.0038(9) 0.0001(10)
C15 0.0138(10) 0.0261(13) 0.0247(14) 0.0018(10) 0.0002(9) 0.0039(9)
C16 0.0152(10) 0.0159(11) 0.0226(13) 0.0008(9) 0.0022(9) -0.0006(8)
C17 0.0118(10) 0.0224(12) 0.0178(12) -0.0008(9) -0.0016(9) 0.0013(8)
C18 0.0181(11) 0.0196(12) 0.0207(13) -0.0007(10) 0.0001(9) -0.0021(9)
C19 0.0222(11) 0.0224(12) 0.0192(13) 0.0019(10) -0.0012(10) 0.0047(10)
C20 0.0129(10) 0.0340(15) 0.0156(12) 0.0021(10) 0.0004(9) 0.0016(9)
C21 0.0161(10) 0.0234(12) 0.0191(12) -0.0032(10) 0.0026(9) -0.0056(9)
C22 0.0155(10) 0.0200(11) 0.0179(12) -0.0026(10) -0.0003(9) 0.0025(9)
F1 0.0214(7) 0.0621(11) 0.0314(9) 0.0176(8) -0.0018(7) -0.0142(7)
F2 0.0263(7) 0.0163(7) 0.0363(9) 0.0005(6) -0.0062(6) -0.0062(6)
F3 0.0271(7) 0.0181(7) 0.0321(9) 0.0012(6) -0.0020(6) 0.0085(6)
F4 0.0132(6) 0.0333(8) 0.0264(8) 0.0002(7) -0.0032(5) -0.0012(6)
F5 0.0246(7) 0.0223(8) 0.0249(8) 0.0013(6) -0.0028(6) -0.0102(6)
F6 0.0249(7) 0.0169(7) 0.0282(8) 0.0019(6) -0.0050(6) 0.0015(6)
F7 0.0292(7) 0.0192(7) 0.0442(10) -0.0017(7) 0.0152(7) -0.0009(6)
F8 0.0256(8) 0.0441(10) 0.0286(9) -0.0099(7) 0.0036(7) -0.0050(7)
F9 0.0406(9) 0.0509(11) 0.0236(9) -0.0054(7) 0.0099(7) -0.0140(8)
F10 0.0274(8) 0.0251(9) 0.1009(17) 0.0143(10) -0.0076(9) 0.0047(7)
F11 0.0240(7) 0.0422(9) 0.0291(9) -0.0069(7) -0.0006(6) 0.0149(7)
F12 0.0282(7) 0.0201(8) 0.0360(9) 0.0017(6) -0.0052(7) -0.0053(6)
F13 0.0311(8) 0.0293(9) 0.0330(9) 0.0082(7) -0.0061(7) 0.0076(7)
F14 0.0130(6) 0.0469(9) 0.0283(8) 0.0037(8) -0.0044(6) 0.0007(6)
F15 0.0206(7) 0.0292(8) 0.0308(9) -0.0032(7) -0.0005(6) -0.0102(6)
F16 0.0231(7) 0.0169(7) 0.0314(9) -0.0013(6) -0.0007(6) 0.0022(5)
F17 0.0299(8) 0.0225(8) 0.0882(16) -0.0119(8) -0.0038(9) -0.0064(7)
F18 0.0325(8) 0.0386(9) 0.0292(9) 0.0097(7) 0.0076(7) 0.0090(7)
F19 0.0270(7) 0.0206(7) 0.0414(9) 0.0016(7) 0.0150(7) 0.0030(6)
F20 0.0271(7) 0.0388(9) 0.0233(8) 0.0029(7) 0.0075(6) 0.0057(6)
N1 0.0126(8) 0.0146(9) 0.0188(10) -0.0015(8) -0.0008(7) -0.0018(7)
N2 0.0156(9) 0.0282(11) 0.0188(11) -0.0014(8) 0.0018(8) -0.0015(8)
N3 0.0124(8) 0.0204(9) 0.0183(10) -0.0007(8) 0.0007(7) 0.0010(7)
N4 0.0143(8) 0.0149(9) 0.0194(10) -0.0009(8) -0.0020(7) 0.0003(7)
N5 0.0143(9) 0.0265(11) 0.0211(11) 0.0022(8) 0.0020(8) 0.0022(7)
N6 0.0132(8) 0.0187(10) 0.0208(11) 0.0006(8) 0.0007(8) -0.0006(7)

loop_
_atom_type_symbol
_atom_type_description
_atom_type_scat_dispersion_real
_atom_type_scat_dispersion_imag
_atom_type_scat_source
C C 0.0033 0.0016 'International Tables Vol C Tables 4.2.6.8 and 6.1.1.4'
H H 0.0000 0.0000 'International Tables Vol C Tables 4.2.6.8 and 6.1.1.4'
B B 0.0013 0.0007 'International Tables Vol C Tables 4.2.6.8 and 6.1.1.4'
N N 0.0061 0.0033 'International Tables Vol C Tables 4.2.6.8 and 6.1.1.4'
F F 0.0171 0.0103 'International Tables Vol C Tables 4.2.6.8 and 6.1.1.4'

loop_
_geom_angle_atom_site_label_1
_geom_angle_atom_site_label_2
_geom_angle_atom_site_label_3
_geom_angle
F9 B1 F10 111.8(2)
F9 B1 F8 109.9(2)
F10 B1 F8 109.3(2)
F9 B1 F7 108.9(2)
F10 B1 F7 107.5(2)
F8 B1 F7 109.4(2)
F20 B2 F17 111.4(2)
F20 B2 F18 109.74(19)
F17 B2 F18 109.8(2)
F20 B2 F19 108.6(2)
F17 B2 F19 108.39(19)
F18 B2 F19 108.9(2)
N1 C1 N3 105.9(2)
N1 C2 C3 101.05(18)
C2 C3 C4 106.15(18)
F1 C4 C5 107.69(19)
F1 C4 C3 110.7(2)
C5 C4 C3 101.73(19)
N2 C5 N1 112.56(19)
N2 C5 C4 137.9(2)
N1 C5 C4 109.5(2)
C11 C6 C7 119.34(19)
C11 C6 N3 120.2(2)
C7 C6 N3 120.3(2)
F2 C7 C8 119.5(2)
F2 C7 C6 119.96(19)
C8 C7 C6 120.5(2)
F3 C8 C7 120.5(2)
F3 C8 C9 119.6(2)
C7 C8 C9 119.9(2)
F4 C9 C10 120.3(2)
F4 C9 C8 119.6(2)
C10 C9 C8 120.07(19)
F5 C10 C9 120.29(19)
F5 C10 C11 119.9(2)
C9 C10 C11 119.71(19)
F6 C11 C6 119.90(19)
F6 C11 C10 119.55(19)
C6 C11 C10 120.5(2)
N4 C12 N6 105.8(2)
N4 C13 C14 100.29(18)
C15 C14 C13 106.35(19)
F11 C15 C16 107.65(19)
F11 C15 C14 110.68(19)
C16 C15 C14 101.79(19)
N5 C16 N4 112.0(2)
N5 C16 C15 138.6(2)
N4 C16 C15 109.4(2)
C22 C17 C18 119.5(2)
C22 C17 N6 120.8(2)
C18 C17 N6 119.7(2)
F12 C18 C19 119.6(2)
F12 C18 C17 120.16(19)
C19 C18 C17 120.2(2)
F13 C19 C20 120.3(2)
F13 C19 C18 119.7(2)
C20 C19 C18 120.1(2)
F14 C20 C21 120.2(2)
F14 C20 C19 120.1(2)
C21 C20 C19 119.6(2)
F15 C21 C20 119.7(2)
F15 C21 C22 119.8(2)
C20 C21 C22 120.5(2)
F16 C22 C17 119.96(18)
F16 C22 C21 119.9(2)
C17 C22 C21 120.1(2)
C1 N1 C5 107.50(19)
C1 N1 C2 138.8(2)
C5 N1 C2 113.64(18)
C5 N2 N3 101.92(19)
C1 N3 N2 112.14(17)
C1 N3 C6 126.36(19)
N2 N3 C6 121.50(19)
C12 N4 C16 107.54(19)
C12 N4 C13 139.2(2)
C16 N4 C13 113.25(18)
C16 N5 N6 102.4(2)
C12 N6 N5 112.22(18)
C12 N6 C17 127.0(2)
N5 N6 C17 120.8(2)

loop_
_geom_bond_atom_site_label_1
_geom_bond_atom_site_label_2
_geom_bond_distance
B1 F9 1.376(3)
B1 F10 1.383(3)
B1 F8 1.385(3)
B1 F7 1.405(3)
B2 F20 1.380(3)
B2 F17 1.383(3)
B2 F18 1.394(3)
B2 F19 1.405(3)
C1 N1 1.317(3)
C1 N3 1.333(3)
C2 N1 1.476(3)
C2 C3 1.532(3)
C3 C4 1.533(3)
C4 F1 1.383(3)
C4 C5 1.502(3)
C5 N2 1.307(3)
C5 N1 1.354(3)
C6 C11 1.376(3)
C6 C7 1.386(3)
C6 N3 1.432(3)
C7 F2 1.336(3)
C7 C8 1.376(3)
C8 F3 1.338(3)
C8 C9 1.385(3)
C9 F4 1.325(2)
C9 C10 1.377(3)
C10 F5 1.336(3)
C10 C11 1.389(3)
C11 F6 1.337(3)
C12 N4 1.313(3)
C12 N6 1.333(3)
C13 N4 1.486(3)
C13 C14 1.535(3)
C14 C15 1.524(3)
C15 F11 1.390(3)
C15 C16 1.500(3)
C16 N5 1.303(3)
C16 N4 1.363(3)
C17 C22 1.372(3)
C17 C18 1.382(3)
C17 N6 1.435(3)
C18 F12 1.345(3)
C18 C19 1.383(3)
C19 F13 1.342(3)
C19 C20 1.371(4)
C20 F14 1.326(2)
C20 C21 1.375(4)
C21 F15 1.343(3)
C21 C22 1.379(3)
C22 F16 1.339(3)
N2 N3 1.381(3)
N5 N6 1.375(3)
